data_7106814
loop_
_publ_author_name
'Ryo Sekiya'
'Reiko Kuroda'

_publ_section_title
;
 Controlling stereoselectivity of solid-state photoreactions by co-crystal
 formation
;
_journal_name_full Chem.Commun.
_journal_page_first 10097
_journal_paper_doi 10.1039/c1cc13484a
_journal_volume 47
_journal_year 2011
_chemical_formula_moiety 'C14 H16 O S'
_chemical_formula_sum 'C14 H16 O S'
_chemical_formula_weight 232.33
_chemical_name_common 2-(2-methylphenylthio)-3-methyl-2-cyclohexenone
_chemical_name_systematic
;
2-(2-methylphenylthio)-3-methyl-2-cyclohexenone
;
_space_group_IT_number 2
_symmetry_cell_setting triclinic
_symmetry_space_group_name_Hall '-P 1'
_symmetry_space_group_name_H-M 'P -1'
_atom_sites_solution_hydrogens geom
_atom_sites_solution_primary direct
_atom_sites_solution_secondary difmap
_audit_creation_date 2010-11-17T16:36:05-00:00
_audit_creation_method 'WinGX routine CIF_UPDATE'
_cell_angle_alpha 91.07(3)
_cell_angle_beta 102.32(3)
_cell_angle_gamma 104.43(3)
_cell_formula_units_Z 4
_cell_length_a 7.9230(16)
_cell_length_b 10.418(2)
_cell_length_c 15.473(3)
_cell_measurement_reflns_used 5421
_cell_measurement_temperature 103(2)
_cell_measurement_theta_max 27.82
_cell_measurement_theta_min 1.35
_cell_volume 1204.9(5)
_computing_cell_refinement 'Bruker XSCANS'
_computing_data_collection 'Bruker XSCANS'
_computing_structure_refinement 'SHELXL-97 (Sheldrick, 1997)'
_computing_structure_solution 'SHELXS-97 (Sheldrick, 1997)'
_diffrn_ambient_temperature 103(2)
_diffrn_measured_fraction_theta_full 0.983
_diffrn_measured_fraction_theta_max 0.91
_diffrn_measurement_device_type 'Bruker P4'
_diffrn_measurement_method '\w scans'
_diffrn_radiation_monochromator graphite
_diffrn_radiation_probe x-ray
_diffrn_radiation_source 'Fine-focus sealed tube'
_diffrn_radiation_type MoK\a
_diffrn_radiation_wavelength 0.71073
_diffrn_reflns_av_R_equivalents 0.023
_diffrn_reflns_av_unetI/netI 0.0451
_diffrn_reflns_limit_h_max 10
_diffrn_reflns_limit_h_min -9
_diffrn_reflns_limit_k_max 13
_diffrn_reflns_limit_k_min -10
_diffrn_reflns_limit_l_max 14
_diffrn_reflns_limit_l_min -20
_diffrn_reflns_number 7394
_diffrn_reflns_theta_full 25
_diffrn_reflns_theta_max 27.82
_diffrn_reflns_theta_min 1.35
_exptl_absorpt_coefficient_mu 0.244
_exptl_absorpt_correction_T_max 0.9528
_exptl_absorpt_correction_T_min 0.9087
_exptl_absorpt_correction_type empirical
_exptl_absorpt_process_details 'SADABS ver 2.03'
_exptl_crystal_colour colorless
_exptl_crystal_density_diffrn 1.281
_exptl_crystal_density_method 'not measured'
_exptl_crystal_description block
_exptl_crystal_F_000 496
_exptl_crystal_size_max 0.40
_exptl_crystal_size_mid 0.35
_exptl_crystal_size_min 0.20
_refine_diff_density_max 0.403
_refine_diff_density_min -0.282
_refine_diff_density_rms 0.059
_refine_ls_extinction_method none
_refine_ls_goodness_of_fit_ref 1.035
_refine_ls_hydrogen_treatment constr
_refine_ls_matrix_type full
_refine_ls_number_parameters 293
_refine_ls_number_reflns 5205
_refine_ls_number_restraints 0
_refine_ls_restrained_S_all 1.035
_refine_ls_R_factor_all 0.0488
_refine_ls_R_factor_gt 0.0423
_refine_ls_shift/su_max 0.000
_refine_ls_shift/su_mean 0.000
_refine_ls_structure_factor_coef Fsqd
_refine_ls_weighting_details 'calc w=1/[\s^2^(Fo^2^)+(0.0604P)^2^+0.3422P] where P=(Fo^2^+2Fc^2^)/3'
_refine_ls_weighting_scheme calc
_refine_ls_wR_factor_gt 0.1066
_refine_ls_wR_factor_ref 0.1133
_reflns_number_gt 4521
_reflns_number_total 5205
_reflns_threshold_expression >2sigma(I)
_cod_data_source_file c1cc13484a.txt
_cod_data_source_block compound_1
_cod_depositor_comments
;
The following automatic conversions were performed:

'_diffrn_radiation_probe' value 'X-ray' changed to 'x-ray' according
to the built-in table from CIF Core dictionary named 'cif_core.dic'
version 2.4.1 from 2010-06-29.

Automatic conversion script
Id: cif_fix_values 1715 2011-07-08 13:25:40Z adriana 
;
_cod_original_cell_volume 1204.9(4)
_cod_database_code 7106814

loop_
_symmetry_equiv_pos_as_xyz
'x, y, z'
'-x, -y, -z'

loop_
_atom_site_label
_atom_site_type_symbol
_atom_site_fract_x
_atom_site_fract_y
_atom_site_fract_z
_atom_site_U_iso_or_equiv
_atom_site_adp_type
_atom_site_occupancy
_atom_site_symmetry_multiplicity
_atom_site_calc_flag
_atom_site_refinement_flags
_atom_site_disorder_assembly
_atom_site_disorder_group
S2 S 0.83123(5) 0.31551(4) 0.13737(3) 0.01980(12) Uani 1 1 d . . .
S1 S 0.40524(6) 0.28817(4) 0.44759(3) 0.02092(12) Uani 1 1 d . . .
O1 O 0.79452(17) 0.32100(12) 0.46265(8) 0.0271(3) Uani 1 1 d . . .
C1 C 0.3789(2) 0.14203(16) 0.37991(11) 0.0186(3) Uani 1 1 d . . .
C22 C 0.8190(2) 0.14324(15) 0.13852(11) 0.0185(3) Uani 1 1 d . . .
C13 C 0.4986(2) 0.51359(16) 0.36209(10) 0.0168(3) Uani 1 1 d . . .
C5 C 0.2794(2) -0.09614(17) 0.36010(13) 0.0258(4) Uani 1 1 d . . .
H5 H 0.2318 -0.1792 0.3815 0.031 Uiso 1 1 calc R . .
C8 C 0.5521(2) 0.41196(15) 0.40265(10) 0.0170(3) Uani 1 1 d . . .
C9 C 0.7412(2) 0.40391(16) 0.41787(11) 0.0191(3) Uani 1 1 d . . .
C12 C 0.6277(2) 0.62690(16) 0.33258(11) 0.0209(3) Uani 1 1 d . . .
H12A H 0.5991 0.711 0.3467 0.025 Uiso 1 1 calc R . .
H12B H 0.6106 0.6154 0.2674 0.025 Uiso 1 1 calc R . .
C15 C 1.0961(2) 0.52275(16) 0.10943(10) 0.0184(3) Uani 1 1 d . . .
C17 C 1.1749(2) 0.31187(16) 0.12353(11) 0.0203(3) Uani 1 1 d . . .
H17 H 1.1441 0.2201 0.1334 0.024 Uiso 1 1 calc R . .
C2 C 0.4201(2) 0.14432(17) 0.29675(11) 0.0218(3) Uani 1 1 d . . .
H2 H 0.4686 0.2269 0.275 0.026 Uiso 1 1 calc R . .
O2 O 0.7513(2) 0.11940(14) -0.01876(9) 0.0406(4) Uani 1 1 d . . .
C21 C 0.9674(2) 0.60660(16) 0.11293(11) 0.0223(4) Uani 1 1 d . . .
H21A H 1.0196 0.6972 0.0989 0.033 Uiso 1 1 calc R . .
H21B H 0.944 0.6087 0.1726 0.033 Uiso 1 1 calc R . .
H21C H 0.855 0.5684 0.0696 0.033 Uiso 1 1 calc R . .
C27 C 0.8461(2) 0.08402(16) 0.21567(11) 0.0195(3) Uani 1 1 d . . .
C6 C 0.3049(2) 0.02029(16) 0.41247(12) 0.0206(3) Uani 1 1 d . . .
C4 C 0.3216(2) -0.09391(18) 0.27747(13) 0.0285(4) Uani 1 1 d . . .
H4 H 0.3032 -0.1747 0.243 0.034 Uiso 1 1 calc R . .
C16 C 1.0501(2) 0.38550(16) 0.12170(10) 0.0173(3) Uani 1 1 d . . .
C19 C 1.3894(2) 0.50583(18) 0.09623(11) 0.0242(4) Uani 1 1 d . . .
H19 H 1.5043 0.5469 0.0864 0.029 Uiso 1 1 calc R . .
C11 C 0.8237(2) 0.63854(17) 0.37540(12) 0.0229(4) Uani 1 1 d . . .
H11A H 0.9013 0.6999 0.3433 0.027 Uiso 1 1 calc R . .
H11B H 0.8509 0.6755 0.4377 0.027 Uiso 1 1 calc R . .
C20 C 1.2657(2) 0.57985(17) 0.09576(11) 0.0223(4) Uani 1 1 d . . .
H20 H 1.2978 0.6716 0.0859 0.027 Uiso 1 1 calc R . .
C10 C 0.8617(2) 0.50262(17) 0.37287(12) 0.0236(4) Uani 1 1 d . . .
H10A H 0.8441 0.4694 0.3104 0.028 Uiso 1 1 calc R . .
H10B H 0.988 0.511 0.4027 0.028 Uiso 1 1 calc R . .
C26 C 0.8172(2) -0.06413(17) 0.21674(13) 0.0268(4) Uani 1 1 d . . .
H26A H 0.7576 -0.0952 0.2654 0.032 Uiso 1 1 calc R . .
H26B H 0.935 -0.0848 0.2296 0.032 Uiso 1 1 calc R . .
C7 C 0.2536(2) 0.01489(18) 0.50086(12) 0.0257(4) Uani 1 1 d . . .
H7A H 0.2049 -0.0779 0.5118 0.039 Uiso 1 1 calc R . .
H7B H 0.163 0.0641 0.5004 0.039 Uiso 1 1 calc R . .
H7C H 0.3595 0.0549 0.5478 0.039 Uiso 1 1 calc R . .
C23 C 0.7768(3) 0.06714(18) 0.05109(12) 0.0263(4) Uani 1 1 d . . .
C18 C 1.3449(2) 0.37206(17) 0.11102(11) 0.0234(4) Uani 1 1 d . . .
H18 H 1.4301 0.3216 0.1126 0.028 Uiso 1 1 calc R . .
C14 C 0.3098(2) 0.52461(17) 0.34308(12) 0.0222(4) Uani 1 1 d . . .
H14A H 0.2297 0.4386 0.3492 0.033 Uiso 1 1 calc R . .
H14B H 0.2773 0.5506 0.2825 0.033 Uiso 1 1 calc R . .
H14C H 0.2988 0.5919 0.3852 0.033 Uiso 1 1 calc R . .
C28 C 0.9070(2) 0.15710(19) 0.30505(12) 0.0272(4) Uani 1 1 d . . .
H28A H 0.9572 0.2516 0.299 0.041 Uiso 1 1 calc R . .
H28B H 0.9988 0.1211 0.3418 0.041 Uiso 1 1 calc R . .
H28C H 0.8052 0.1467 0.3332 0.041 Uiso 1 1 calc R . .
C3 C 0.3907(2) 0.02677(18) 0.24541(12) 0.0270(4) Uani 1 1 d . . .
H3 H 0.4179 0.029 0.1885 0.032 Uiso 1 1 calc R . .
C25 C 0.7054(3) -0.14003(18) 0.13058(14) 0.0329(4) Uani 1 1 d . . .
H25A H 0.7112 -0.2338 0.1312 0.039 Uiso 1 1 calc R . .
H25B H 0.579 -0.1385 0.1244 0.039 Uiso 1 1 calc R . .
C24 C 0.7738(3) -0.07802(19) 0.05282(14) 0.0370(5) Uani 1 1 d . . .
H24A H 0.8963 -0.0876 0.0564 0.044 Uiso 1 1 calc R . .
H24B H 0.6964 -0.1262 -0.0031 0.044 Uiso 1 1 calc R . .

loop_
_atom_site_aniso_label
_atom_site_aniso_U_11
_atom_site_aniso_U_22
_atom_site_aniso_U_33
_atom_site_aniso_U_23
_atom_site_aniso_U_13
_atom_site_aniso_U_12
S2 0.0212(2) 0.0149(2) 0.0251(2) 0.00166(16) 0.00862(16) 0.00495(15)
S1 0.0255(2) 0.0171(2) 0.0204(2) -0.00013(15) 0.01100(16) 0.00101(16)
O1 0.0284(6) 0.0264(7) 0.0278(7) 0.0030(5) 0.0031(5) 0.0121(5)
C1 0.0163(7) 0.0178(8) 0.0212(8) -0.0006(6) 0.0026(6) 0.0050(6)
C22 0.0200(8) 0.0139(7) 0.0232(8) 0.0017(6) 0.0086(6) 0.0040(6)
C13 0.0165(7) 0.0187(8) 0.0137(7) -0.0035(6) 0.0036(6) 0.0023(6)
C5 0.0177(8) 0.0167(8) 0.0406(10) 0.0026(7) 0.0029(7) 0.0035(6)
C8 0.0182(7) 0.0155(7) 0.0167(7) -0.0010(6) 0.0064(6) 0.0014(6)
C9 0.0213(8) 0.0186(8) 0.0170(7) -0.0026(6) 0.0037(6) 0.0053(6)
C12 0.0231(8) 0.0188(8) 0.0205(8) 0.0030(6) 0.0062(7) 0.0037(6)
C15 0.0248(8) 0.0150(8) 0.0127(7) 0.0001(6) 0.0017(6) 0.0026(6)
C17 0.0228(8) 0.0164(8) 0.0209(8) 0.0011(6) 0.0038(7) 0.0047(6)
C2 0.0217(8) 0.0214(8) 0.0221(8) 0.0004(7) 0.0046(7) 0.0055(7)
O2 0.0685(10) 0.0312(8) 0.0218(7) 0.0013(6) 0.0082(7) 0.0143(7)
C21 0.0285(9) 0.0168(8) 0.0206(8) 0.0006(6) 0.0035(7) 0.0060(7)
C27 0.0147(7) 0.0198(8) 0.0259(8) 0.0042(7) 0.0078(6) 0.0048(6)
C6 0.0132(7) 0.0198(8) 0.0278(9) 0.0034(7) 0.0018(6) 0.0043(6)
C4 0.0212(8) 0.0224(9) 0.0386(11) -0.0099(8) 0.0011(8) 0.0055(7)
C16 0.0192(7) 0.0168(8) 0.0145(7) 0.0009(6) 0.0038(6) 0.0020(6)
C19 0.0210(8) 0.0268(9) 0.0203(8) -0.0019(7) 0.0059(7) -0.0025(7)
C11 0.0198(8) 0.0211(8) 0.0260(9) 0.0015(7) 0.0080(7) -0.0003(7)
C20 0.0282(9) 0.0172(8) 0.0167(8) -0.0001(6) 0.0037(7) -0.0016(7)
C10 0.0189(8) 0.0274(9) 0.0257(9) -0.0011(7) 0.0096(7) 0.0045(7)
C26 0.0281(9) 0.0206(9) 0.0353(10) 0.0107(7) 0.0111(8) 0.0084(7)
C7 0.0237(8) 0.0230(9) 0.0307(9) 0.0086(7) 0.0073(7) 0.0052(7)
C23 0.0338(9) 0.0212(9) 0.0250(9) 0.0004(7) 0.0088(8) 0.0074(7)
C18 0.0219(8) 0.0246(9) 0.0227(9) -0.0022(7) 0.0031(7) 0.0061(7)
C14 0.0192(8) 0.0225(9) 0.0242(8) -0.0002(7) 0.0028(7) 0.0060(7)
C28 0.0272(9) 0.0329(10) 0.0215(9) 0.0045(7) 0.0030(7) 0.0096(8)
C3 0.0239(8) 0.0299(10) 0.0260(9) -0.0060(7) 0.0047(7) 0.0063(7)
C25 0.0329(10) 0.0155(8) 0.0492(12) 0.0024(8) 0.0106(9) 0.0033(7)
C24 0.0586(14) 0.0191(9) 0.0345(11) -0.0037(8) 0.0130(10) 0.0107(9)

loop_
_atom_type_symbol
_atom_type_description
_atom_type_scat_dispersion_real
_atom_type_scat_dispersion_imag
_atom_type_scat_source
C C 0.0033 0.0016 'International Tables Vol C Tables 4.2.6.8 and 6.1.1.4'
H H 0 0 'International Tables Vol C Tables 4.2.6.8 and 6.1.1.4'
O O 0.0106 0.006 'International Tables Vol C Tables 4.2.6.8 and 6.1.1.4'
S S 0.1246 0.1234 'International Tables Vol C Tables 4.2.6.8 and 6.1.1.4'

loop_
_geom_angle_atom_site_label_1
_geom_angle_atom_site_label_2
_geom_angle_atom_site_label_3
_geom_angle
_geom_angle_site_symmetry_1
_geom_angle_site_symmetry_3
_geom_angle_publ_flag
C22 S2 C16 102.99(8) . . ?
C8 S1 C1 103.54(8) . . ?
C2 C1 C6 120.30(15) . . ?
C2 C1 S1 123.07(13) . . ?
C6 C1 S1 116.56(13) . . ?
C27 C22 C23 121.70(15) . . ?
C27 C22 S2 121.42(13) . . ?
C23 C22 S2 116.88(13) . . ?
C8 C13 C14 123.84(15) . . ?
C8 C13 C12 121.93(15) . . ?
C14 C13 C12 114.22(14) . . ?
C4 C5 C6 121.72(17) . . ?
C4 C5 H5 119.1 . . ?
C6 C5 H5 119.1 . . ?
C13 C8 C9 121.69(15) . . ?
C13 C8 S1 121.79(13) . . ?
C9 C8 S1 116.37(12) . . ?
O1 C9 C8 122.00(16) . . ?
O1 C9 C10 121.99(15) . . ?
C8 C9 C10 116.00(14) . . ?
C13 C12 C11 114.00(14) . . ?
C13 C12 H12A 108.8 . . ?
C11 C12 H12A 108.8 . . ?
C13 C12 H12B 108.8 . . ?
C11 C12 H12B 108.8 . . ?
H12A C12 H12B 107.6 . . ?
C20 C15 C16 118.17(15) . . ?
C20 C15 C21 120.46(15) . . ?
C16 C15 C21 121.35(15) . . ?
C16 C17 C18 120.33(16) . . ?
C16 C17 H17 119.8 . . ?
C18 C17 H17 119.8 . . ?
C3 C2 C1 120.47(17) . . ?
C3 C2 H2 119.8 . . ?
C1 C2 H2 119.8 . . ?
C15 C21 H21A 109.5 . . ?
C15 C21 H21B 109.5 . . ?
H21A C21 H21B 109.5 . . ?
C15 C21 H21C 109.5 . . ?
H21A C21 H21C 109.5 . . ?
H21B C21 H21C 109.5 . . ?
C22 C27 C28 124.09(16) . . ?
C22 C27 C26 121.43(16) . . ?
C28 C27 C26 114.48(15) . . ?
C5 C6 C1 117.96(16) . . ?
C5 C6 C7 120.50(16) . . ?
C1 C6 C7 121.54(15) . . ?
C3 C4 C5 119.70(16) . . ?
C3 C4 H4 120.2 . . ?
C5 C4 H4 120.2 . . ?
C17 C16 C15 120.28(15) . . ?
C17 C16 S2 122.79(13) . . ?
C15 C16 S2 116.91(13) . . ?
C18 C19 C20 119.93(16) . . ?
C18 C19 H19 120 . . ?
C20 C19 H19 120 . . ?
C10 C11 C12 110.09(14) . . ?
C10 C11 H11A 109.6 . . ?
C12 C11 H11A 109.6 . . ?
C10 C11 H11B 109.6 . . ?
C12 C11 H11B 109.6 . . ?
H11A C11 H11B 108.2 . . ?
C19 C20 C15 121.49(16) . . ?
C19 C20 H20 119.3 . . ?
C15 C20 H20 119.3 . . ?
C9 C10 C11 111.64(14) . . ?
C9 C10 H10A 109.3 . . ?
C11 C10 H10A 109.3 . . ?
C9 C10 H10B 109.3 . . ?
C11 C10 H10B 109.3 . . ?
H10A C10 H10B 108 . . ?
C27 C26 C25 113.69(15) . . ?
C27 C26 H26A 108.8 . . ?
C25 C26 H26A 108.8 . . ?
C27 C26 H26B 108.8 . . ?
C25 C26 H26B 108.8 . . ?
H26A C26 H26B 107.7 . . ?
C6 C7 H7A 109.5 . . ?
C6 C7 H7B 109.5 . . ?
H7A C7 H7B 109.5 . . ?
C6 C7 H7C 109.5 . . ?
H7A C7 H7C 109.5 . . ?
H7B C7 H7C 109.5 . . ?
O2 C23 C22 122.20(16) . . ?
O2 C23 C24 121.30(17) . . ?
C22 C23 C24 116.45(16) . . ?
C19 C18 C17 119.75(16) . . ?
C19 C18 H18 120.1 . . ?
C17 C18 H18 120.1 . . ?
C13 C14 H14A 109.5 . . ?
C13 C14 H14B 109.5 . . ?
H14A C14 H14B 109.5 . . ?
C13 C14 H14C 109.5 . . ?
H14A C14 H14C 109.5 . . ?
H14B C14 H14C 109.5 . . ?
C27 C28 H28A 109.5 . . ?
C27 C28 H28B 109.5 . . ?
H28A C28 H28B 109.5 . . ?
C27 C28 H28C 109.5 . . ?
H28A C28 H28C 109.5 . . ?
H28B C28 H28C 109.5 . . ?
C4 C3 C2 119.83(17) . . ?
C4 C3 H3 120.1 . . ?
C2 C3 H3 120.1 . . ?
C24 C25 C26 110.09(16) . . ?
C24 C25 H25A 109.6 . . ?
C26 C25 H25A 109.6 . . ?
C24 C25 H25B 109.6 . . ?
C26 C25 H25B 109.6 . . ?
H25A C25 H25B 108.2 . . ?
C23 C24 C25 112.07(16) . . ?
C23 C24 H24A 109.2 . . ?
C25 C24 H24A 109.2 . . ?
C23 C24 H24B 109.2 . . ?
C25 C24 H24B 109.2 . . ?
H24A C24 H24B 107.9 . . ?

loop_
_geom_bond_atom_site_label_1
_geom_bond_atom_site_label_2
_geom_bond_distance
_geom_bond_site_symmetry_2
_geom_bond_publ_flag
S2 C22 1.7737(17) . ?
S2 C16 1.7759(17) . ?
S1 C8 1.7695(17) . ?
S1 C1 1.7740(17) . ?
O1 C9 1.218(2) . ?
C1 C2 1.392(2) . ?
C1 C6 1.409(2) . ?
C22 C27 1.355(2) . ?
C22 C23 1.485(2) . ?
C13 C8 1.352(2) . ?
C13 C14 1.496(2) . ?
C13 C12 1.505(2) . ?
C5 C4 1.388(3) . ?
C5 C6 1.393(3) . ?
C5 H5 0.95 . ?
C8 C9 1.490(2) . ?
C9 C10 1.508(2) . ?
C12 C11 1.526(2) . ?
C12 H12A 0.99 . ?
C12 H12B 0.99 . ?
C15 C20 1.390(2) . ?
C15 C16 1.412(2) . ?
C15 C21 1.507(2) . ?
C17 C16 1.391(2) . ?
C17 C18 1.393(2) . ?
C17 H17 0.95 . ?
C2 C3 1.388(2) . ?
C2 H2 0.95 . ?
O2 C23 1.220(2) . ?
C21 H21A 0.98 . ?
C21 H21B 0.98 . ?
C21 H21C 0.98 . ?
C27 C28 1.489(2) . ?
C27 C26 1.504(2) . ?
C6 C7 1.506(2) . ?
C4 C3 1.387(3) . ?
C4 H4 0.95 . ?
C19 C18 1.386(2) . ?
C19 C20 1.389(3) . ?
C19 H19 0.95 . ?
C11 C10 1.521(2) . ?
C11 H11A 0.99 . ?
C11 H11B 0.99 . ?
C20 H20 0.95 . ?
C10 H10A 0.99 . ?
C10 H10B 0.99 . ?
C26 C25 1.515(3) . ?
C26 H26A 0.99 . ?
C26 H26B 0.99 . ?
C7 H7A 0.98 . ?
C7 H7B 0.98 . ?
C7 H7C 0.98 . ?
C23 C24 1.507(3) . ?
C18 H18 0.95 . ?
C14 H14A 0.98 . ?
C14 H14B 0.98 . ?
C14 H14C 0.98 . ?
C28 H28A 0.98 . ?
C28 H28B 0.98 . ?
C28 H28C 0.98 . ?
C3 H3 0.95 . ?
C25 C24 1.514(3) . ?
C25 H25A 0.99 . ?
C25 H25B 0.99 . ?
C24 H24A 0.99 . ?
C24 H24B 0.99 . ?
